data_4029197
loop_
_publ_author_name
'Sorto, Nohemy A.'
'Di Maso, Michael J.'
'Mu\~noz, Manuel A'
'Dougherty, Ryan J.'
'Fettinger, James C.'
'Shaw, Jared T.'

_publ_section_title
;
 Diastereoselective Synthesis of \g- and \d-Lactams from Imines and
 Sulfone-Substituted Anhydrides.
;
_journal_issue 6
_journal_name_full 'The Journal of organic chemistry'
_journal_page_first 2601
_journal_page_last 2610
_journal_paper_doi 10.1021/jo500050n
_journal_volume 79
_journal_year 2014
_chemical_formula_moiety 'C19 H21 N O3 S'
_chemical_formula_sum 'C19 H21 N O3 S'
_chemical_formula_weight 343.43
_chemical_name_systematic
; 
 ? 
;
_space_group_IT_number 7
_symmetry_cell_setting monoclinic
_symmetry_space_group_name_Hall 'P -2yac'
_symmetry_space_group_name_H-M 'P 1 n 1'
_atom_sites_solution_hydrogens geom
_atom_sites_solution_primary direct
_atom_sites_solution_secondary difmap
_audit_creation_method SHELXL-97
_cell_angle_alpha 90.00
_cell_angle_beta 91.061(1)
_cell_angle_gamma 90.00
_cell_formula_units_Z 8
_cell_length_a 9.7237(11)
_cell_length_b 18.257(2)
_cell_length_c 19.364(2)
_cell_measurement_reflns_used 9243
_cell_measurement_temperature 90(2)
_cell_measurement_theta_max 27.48
_cell_measurement_theta_min 2.58
_cell_volume 3437.0(6)
_computing_cell_refinement 'SAINT (8.18C) (Bruker, 2012)'
_computing_data_collection 'SMART (Version 5.054) (Bruker, 2002)'
_computing_data_reduction 'SAINT (8.18C) (Bruker, 2012)'
_computing_molecular_graphics 'Bruker SHELXTL'
_computing_publication_material 'Bruker SHELXTL'
_computing_structure_refinement 'SHELXL-97 (Sheldrick, 2008)'
_computing_structure_solution 'SHELXS-97 (Sheldrick, 2008)'
_diffrn_ambient_temperature 90(2)
_diffrn_measured_fraction_theta_full 0.997
_diffrn_measured_fraction_theta_max 0.997
_diffrn_measurement_device_type 'Bruker SMART1000 CCD'
_diffrn_measurement_method '\f and \w scans'
_diffrn_radiation_monochromator graphite
_diffrn_radiation_source 'fine-focus sealed tube'
_diffrn_radiation_type MoK\a
_diffrn_radiation_wavelength 0.71073
_diffrn_reflns_av_R_equivalents 0.0180
_diffrn_reflns_av_sigmaI/netI 0.0280
_diffrn_reflns_limit_h_max 12
_diffrn_reflns_limit_h_min -12
_diffrn_reflns_limit_k_max 23
_diffrn_reflns_limit_k_min -23
_diffrn_reflns_limit_l_max 25
_diffrn_reflns_limit_l_min -25
_diffrn_reflns_number 29052
_diffrn_reflns_theta_full 27.50
_diffrn_reflns_theta_max 27.50
_diffrn_reflns_theta_min 2.58
_exptl_absorpt_coefficient_mu 0.205
_exptl_absorpt_correction_T_max 0.9796
_exptl_absorpt_correction_T_min 0.9381
_exptl_absorpt_correction_type numerical
_exptl_absorpt_process_details 'SADABS 2008/1 (Sheldrick, 2008)'
_exptl_crystal_colour Colorless
_exptl_crystal_density_diffrn 1.327
_exptl_crystal_density_method 'not measured'
_exptl_crystal_description Block
_exptl_crystal_F_000 1456
_exptl_crystal_size_max 0.32
_exptl_crystal_size_mid 0.14
_exptl_crystal_size_min 0.10
_refine_diff_density_max 0.268
_refine_diff_density_min -0.255
_refine_diff_density_rms 0.041
_refine_ls_abs_structure_details 'Flack H D (1983), Acta Cryst. A39, 876-881'
_refine_ls_abs_structure_Flack 0.03(3)
_refine_ls_extinction_method none
_refine_ls_goodness_of_fit_ref 1.043
_refine_ls_hydrogen_treatment refall
_refine_ls_matrix_type full
_refine_ls_number_parameters 1201
_refine_ls_number_reflns 15596
_refine_ls_number_restraints 26
_refine_ls_restrained_S_all 1.045
_refine_ls_R_factor_all 0.0330
_refine_ls_R_factor_gt 0.0306
_refine_ls_shift/su_max 0.001
_refine_ls_shift/su_mean 0.000
_refine_ls_structure_factor_coef Fsqd
_refine_ls_weighting_details 'calc w=1/[\s^2^(Fo^2^)+(0.0419P)^2^+0.8666P] where P=(Fo^2^+2Fc^2^)/3'
_refine_ls_weighting_scheme calc
_refine_ls_wR_factor_gt 0.0757
_refine_ls_wR_factor_ref 0.0775
_reflns_number_gt 14880
_reflns_number_total 15596
_reflns_threshold_expression >2sigma(I)
_cod_data_source_file jo500050n_si_002.cif
_cod_data_source_block jf2181fmi
_cod_depositor_comments
;
The following automatic conversions were performed:

'_symmetry_cell_setting' value 'Monoclinic' changed to 'monoclinic'
according to
/usr/data/users/saulius/crontab/automatic-downloads/current/ACS/lib/dictionaries/cif_core.dic
dictionary named 'cif_core.dic' version 2.4.2 from
2011-04-26.

'_exptl_absorpt_correction_type' value 'Numerical'
changed to 'numerical' according to
/usr/data/users/saulius/crontab/automatic-downloads/current/ACS/lib/dictionaries/cif_core.dic
dictionary named 'cif_core.dic' version 2.4.2 from 2011-04-26.

Automatic conversion script
Id: cif_fix_values 2281 2013-09-26 08:29:07Z andrius 
;
_cod_original_cell_volume 3437.1(7)
_cod_original_sg_symbol_H-M 'P n'
_cod_database_code 4029197

loop_
_symmetry_equiv_pos_as_xyz
'x, y, z'
'x+1/2, -y, z+1/2'

loop_
_atom_site_label
_atom_site_type_symbol
_atom_site_fract_x
_atom_site_fract_y
_atom_site_fract_z
_atom_site_U_iso_or_equiv
_atom_site_adp_type
_atom_site_occupancy
_atom_site_symmetry_multiplicity
_atom_site_calc_flag
_atom_site_refinement_flags
S1 S 0.49783(4) 0.23553(2) 0.98918(2) 0.01700(8) Uani 1 1 d .
C1 C 0.37593(17) 0.26394(9) 0.92387(9) 0.0162(3) Uani 1 1 d .
H1 H 0.340(2) 0.3120(11) 0.9404(10) 0.014(5) Uiso 1 1 d .
O1 O 0.55487(13) 0.16569(7) 0.96989(7) 0.0244(3) Uani 1 1 d .
C2 C 0.25977(17) 0.20628(9) 0.91310(8) 0.0151(3) Uani 1 1 d U
H2 H 0.261(2) 0.1704(11) 0.9497(10) 0.0149(7) Uiso 1 1 d U
N2 N 0.29844(15) 0.16971(8) 0.84945(7) 0.0170(3) Uani 1 1 d .
O2 O 0.58911(13) 0.29662(8) 1.00067(7) 0.0239(3) Uani 1 1 d .
C3 C 0.40565(17) 0.19969(9) 0.81608(8) 0.0172(3) Uani 1 1 d .
O3 O 0.45703(13) 0.17540(7) 0.76349(6) 0.0228(3) Uani 1 1 d .
C4 C 0.44788(19) 0.26914(10) 0.85392(9) 0.0192(3) Uani 1 1 d .
H4A H 0.413(2) 0.3094(11) 0.8268(10) 0.014(5) Uiso 1 1 d .
H4B H 0.547(2) 0.2731(12) 0.8569(11) 0.021(5) Uiso 1 1 d .
C5 C 0.39782(17) 0.22222(9) 1.06356(8) 0.0165(3) Uani 1 1 d .
C6 C 0.34745(18) 0.28344(10) 1.09817(9) 0.0205(3) Uani 1 1 d .
H6 H 0.366(3) 0.3290(14) 1.0846(13) 0.034(6) Uiso 1 1 d .
C7 C 0.2678(2) 0.27250(11) 1.15611(10) 0.0259(4) Uani 1 1 d .
H7 H 0.229(3) 0.3160(14) 1.1819(13) 0.038(7) Uiso 1 1 d .
C8 C 0.2400(2) 0.20203(11) 1.17856(10) 0.0278(4) Uani 1 1 d .
H8 H 0.189(3) 0.1955(14) 1.2199(14) 0.043(7) Uiso 1 1 d .
C9 C 0.2901(2) 0.14171(11) 1.14384(10) 0.0265(4) Uani 1 1 d .
H9 H 0.277(3) 0.0920(16) 1.1601(14) 0.047(7) Uiso 1 1 d .
C10 C 0.37001(19) 0.15155(10) 1.08589(9) 0.0216(3) Uani 1 1 d .
H10 H 0.400(3) 0.1086(14) 1.0604(13) 0.034(6) Uiso 1 1 d .
C11 C 0.11921(17) 0.24279(9) 0.90936(9) 0.0157(3) Uani 1 1 d .
C12 C 0.05126(18) 0.25631(9) 0.97099(9) 0.0176(3) Uani 1 1 d .
H12 H 0.088(2) 0.2422(13) 1.0138(13) 0.028(6) Uiso 1 1 d .
C13 C -0.07483(18) 0.29181(9) 0.96970(10) 0.0207(3) Uani 1 1 d .
H13 H -0.122(3) 0.2978(15) 1.0124(14) 0.043(7) Uiso 1 1 d .
C14 C -0.13493(18) 0.31363(10) 0.90761(10) 0.0221(4) Uani 1 1 d .
H14 H -0.224(2) 0.3405(12) 0.9042(11) 0.024(5) Uiso 1 1 d .
C15 C -0.0666(2) 0.30101(11) 0.84650(10) 0.0256(4) Uani 1 1 d .
H15 H -0.110(3) 0.3135(14) 0.8003(13) 0.037(6) Uiso 1 1 d .
C16 C 0.06020(19) 0.26532(10) 0.84732(9) 0.0217(4) Uani 1 1 d .
H16 H 0.104(2) 0.2546(11) 0.8040(12) 0.019(5) Uiso 1 1 d .
C17 C 0.23931(18) 0.09964(10) 0.82865(9) 0.0183(3) Uani 1 1 d U
H17A H 0.256(2) 0.0966(11) 0.7793(11) 0.0181(7) Uiso 1 1 d U
H17B H 0.142(2) 0.1005(10) 0.8365(10) 0.012(4) Uiso 1 1 d .
C18 C 0.3034(2) 0.03550(10) 0.86736(10) 0.0229(4) Uani 1 1 d .
H18A H 0.406(3) 0.0382(13) 0.8620(12) 0.033(6) Uiso 1 1 d .
H18B H 0.288(2) 0.0407(12) 0.9184(12) 0.025(6) Uiso 1 1 d .
C19 C 0.2466(2) -0.03725(10) 0.84093(10) 0.0272(4) Uani 1 1 d .
H19A H 0.143(3) -0.0365(13) 0.8410(12) 0.029(6) Uiso 1 1 d .
H19B H 0.277(2) -0.0782(13) 0.8680(11) 0.022(5) Uiso 1 1 d .
H19C H 0.275(2) -0.0447(12) 0.7910(12) 0.027(6) Uiso 1 1 d .
S21 S 0.25483(4) 0.24989(2) 0.50591(2) 0.01455(8) Uani 1 1 d .
C21 C 0.13408(17) 0.23384(9) 0.57307(8) 0.0152(3) Uani 1 1 d .
H21 H 0.084(2) 0.1885(12) 0.5616(11) 0.024(5) Uiso 1 1 d .
O21 O 0.32136(12) 0.31946(7) 0.51777(6) 0.0209(3) Uani 1 1 d .
C22 C 0.02903(16) 0.29811(9) 0.57852(8) 0.0144(3) Uani 1 1 d .
H22 H 0.0273(19) 0.3281(10) 0.5355(10) 0.011(4) Uiso 1 1 d .
N22 N 0.08531(14) 0.34080(8) 0.63582(7) 0.0166(3) Uani 1 1 d .
O22 O 0.33831(12) 0.18470(7) 0.50134(6) 0.0205(2) Uani 1 1 d .
C23 C 0.18710(17) 0.30824(9) 0.67324(8) 0.0167(3) Uani 1 1 d .
O23 O 0.24756(13) 0.33461(7) 0.72332(6) 0.0214(3) Uani 1 1 d .
C24 C 0.21000(19) 0.23220(10) 0.64296(9) 0.0189(3) Uani 1 1 d .
H24A H 0.168(2) 0.1968(12) 0.6736(11) 0.023(5) Uiso 1 1 d .
H24B H 0.303(2) 0.2248(12) 0.6385(11) 0.022(5) Uiso 1 1 d .
C25 C 0.15145(17) 0.25638(10) 0.43046(9) 0.0171(3) Uani 1 1 d .
C26 C 0.09951(19) 0.19260(10) 0.40057(9) 0.0216(3) Uani 1 1 d .
H26 H 0.121(2) 0.1471(13) 0.4190(12) 0.026(6) Uiso 1 1 d .
C27 C 0.0164(2) 0.19832(13) 0.34177(11) 0.0311(4) Uani 1 1 d .
H27 H -0.022(3) 0.1552(15) 0.3231(13) 0.040(7) Uiso 1 1 d .
C28 C -0.0136(2) 0.26692(15) 0.31428(11) 0.0374(5) Uani 1 1 d .
H28 H -0.069(3) 0.2686(15) 0.2738(15) 0.050(8) Uiso 1 1 d .
C29 C 0.0367(2) 0.32999(14) 0.34483(11) 0.0359(5) Uani 1 1 d .
H29 H 0.014(3) 0.3782(18) 0.3279(16) 0.064(9) Uiso 1 1 d .
C30 C 0.1212(2) 0.32540(10) 0.40314(9) 0.0229(4) Uani 1 1 d .
H30 H 0.157(2) 0.3666(13) 0.4231(12) 0.028(6) Uiso 1 1 d .
C31 C -0.11556(17) 0.27012(9) 0.59060(9) 0.0171(3) Uani 1 1 d .
C32 C -0.19838(18) 0.25133(9) 0.53369(9) 0.0199(3) Uani 1 1 d .
H32 H -0.174(3) 0.2580(13) 0.4849(13) 0.030(6) Uiso 1 1 d .
C33 C -0.32869(18) 0.22211(10) 0.54370(11) 0.0252(4) Uani 1 1 d .
H33 H -0.383(3) 0.2091(14) 0.5007(13) 0.034(6) Uiso 1 1 d .
C34 C -0.37676(19) 0.21298(10) 0.60990(12) 0.0280(4) Uani 1 1 d .
H34 H -0.469(3) 0.1937(13) 0.6169(13) 0.035(6) Uiso 1 1 d .
C35 C -0.2958(2) 0.23203(11) 0.66651(12) 0.0297(4) Uani 1 1 d .
H35 H -0.322(3) 0.2226(15) 0.7096(16) 0.048(8) Uiso 1 1 d .
C36 C -0.1646(2) 0.25990(11) 0.65681(10) 0.0247(4) Uani 1 1 d .
H36 H -0.107(2) 0.2695(12) 0.6979(12) 0.021(5) Uiso 1 1 d .
C37 C 0.0381(2) 0.41507(10) 0.64965(9) 0.0213(3) Uani 1 1 d .
H37A H 0.082(2) 0.4278(11) 0.6940(11) 0.019(5) Uiso 1 1 d .
H37B H -0.060(2) 0.4148(11) 0.6512(10) 0.017(5) Uiso 1 1 d .
C38 C 0.0842(2) 0.47026(10) 0.59653(10) 0.0234(4) Uani 1 1 d .
H38A H 0.039(2) 0.4615(12) 0.5521(12) 0.026(5) Uiso 1 1 d .
H38B H 0.182(3) 0.4658(12) 0.5874(12) 0.028(6) Uiso 1 1 d .
C39 C 0.0507(3) 0.54812(11) 0.61955(12) 0.0348(5) Uani 1 1 d .
H39A H -0.056(3) 0.5521(13) 0.6307(12) 0.028(6) Uiso 1 1 d .
H39B H 0.070(3) 0.5805(16) 0.5844(15) 0.050(8) Uiso 1 1 d .
H39C H 0.106(3) 0.5599(13) 0.6599(13) 0.033(6) Uiso 1 1 d .
S41 S 0.73254(4) 0.50263(2) 0.48724(2) 0.01608(8) Uani 1 1 d .
C41 C 0.62001(17) 0.52238(9) 0.41481(8) 0.0162(3) Uani 1 1 d .
H41 H 0.575(2) 0.5709(12) 0.4257(11) 0.024(5) Uiso 1 1 d .
O41 O 0.80164(12) 0.43423(7) 0.47461(7) 0.0216(3) Uani 1 1 d .
C42 C 0.51743(17) 0.45889(9) 0.39917(8) 0.0162(3) Uani 1 1 d .
H42 H 0.5072(19) 0.4278(10) 0.4407(10) 0.011(4) Uiso 1 1 d .
N42 N 0.58519(15) 0.41860(8) 0.34444(7) 0.0181(3) Uani 1 1 d .
O42 O 0.81450(13) 0.56773(7) 0.49772(7) 0.0227(3) Uani 1 1 d .
C43 C 0.69464(17) 0.45272(10) 0.31676(9) 0.0189(3) Uani 1 1 d .
O43 O 0.76665(13) 0.42802(8) 0.27138(7) 0.0263(3) Uani 1 1 d .
C44 C 0.70970(19) 0.52736(10) 0.35069(9) 0.0204(3) Uani 1 1 d .
H44A H 0.681(2) 0.5670(13) 0.3178(12) 0.029(6) Uiso 1 1 d .
H44B H 0.803(3) 0.5345(13) 0.3589(12) 0.029(6) Uiso 1 1 d .
C45 C 0.62287(17) 0.49163(9) 0.55784(9) 0.0168(3) Uani 1 1 d .
C46 C 0.56545(19) 0.55368(10) 0.58837(9) 0.0219(3) Uani 1 1 d .
H46 H 0.588(2) 0.6001(12) 0.5703(11) 0.020(5) Uiso 1 1 d .
C47 C 0.4757(2) 0.54395(11) 0.64260(10) 0.0262(4) Uani 1 1 d .
H47 H 0.432(2) 0.5834(12) 0.6680(11) 0.024(5) Uiso 1 1 d .
C48 C 0.44279(19) 0.47402(11) 0.66502(9) 0.0235(4) Uani 1 1 d .
H48 H 0.382(3) 0.4697(14) 0.7002(13) 0.033(6) Uiso 1 1 d .
C49 C 0.50035(18) 0.41268(10) 0.63448(9) 0.0214(3) Uani 1 1 d .
H49 H 0.476(2) 0.3618(12) 0.6491(11) 0.019(5) Uiso 1 1 d .
C50 C 0.59176(18) 0.42119(10) 0.58036(9) 0.0187(3) Uani 1 1 d .
H50 H 0.632(2) 0.3786(13) 0.5576(12) 0.029(6) Uiso 1 1 d .
C51 C 0.37674(17) 0.48745(9) 0.37638(9) 0.0186(3) Uani 1 1 d .
C52 C 0.27690(19) 0.50100(10) 0.42598(10) 0.0233(4) Uani 1 1 d .
H52 H 0.298(2) 0.4888(11) 0.4739(11) 0.015(5) Uiso 1 1 d .
C53 C 0.1490(2) 0.52884(11) 0.40552(12) 0.0305(4) Uani 1 1 d .
H53 H 0.085(3) 0.5396(14) 0.4414(13) 0.031(6) Uiso 1 1 d .
C54 C 0.1205(2) 0.54322(12) 0.33678(13) 0.0334(5) Uani 1 1 d .
H54 H 0.031(3) 0.5599(15) 0.3205(14) 0.044(7) Uiso 1 1 d .
C55 C 0.2190(2) 0.53040(13) 0.28716(12) 0.0327(4) Uani 1 1 d .
H55 H 0.205(3) 0.5371(16) 0.2414(16) 0.051(8) Uiso 1 1 d .
C56 C 0.34656(19) 0.50203(11) 0.30743(10) 0.0249(4) Uani 1 1 d .
H56 H 0.416(3) 0.4944(14) 0.2724(14) 0.042(7) Uiso 1 1 d .
C57 C 0.5346(2) 0.34755(10) 0.32070(10) 0.0221(4) Uani 1 1 d .
H57A H 0.570(2) 0.3402(13) 0.2740(12) 0.031(6) Uiso 1 1 d .
H57B H 0.431(2) 0.3474(11) 0.3199(11) 0.020(5) Uiso 1 1 d .
C58 C 0.5827(2) 0.28541(11) 0.36722(12) 0.0309(4) Uani 1 1 d .
H58A H 0.555(3) 0.2963(15) 0.4197(14) 0.046(7) Uiso 1 1 d .
H58B H 0.682(3) 0.2870(15) 0.3657(14) 0.042(7) Uiso 1 1 d .
C59 C 0.5276(3) 0.21182(12) 0.34117(15) 0.0407(6) Uani 1 1 d .
H59A H 0.431(3) 0.2100(14) 0.3366(13) 0.038(7) Uiso 1 1 d .
H59B H 0.563(3) 0.1717(18) 0.3718(16) 0.061(9) Uiso 1 1 d .
H59C H 0.557(3) 0.2003(14) 0.2988(14) 0.035(7) Uiso 1 1 d .
S61 S 1.00410(4) 0.01218(2) -0.00289(2) 0.01572(8) Uani 1 1 d .
C61 C 0.89387(17) -0.01827(9) 0.06446(8) 0.0144(3) Uani 1 1 d .
H61 H 0.856(2) -0.0660(12) 0.0483(11) 0.019(5) Uiso 1 1 d .
O61 O 1.06100(13) 0.08240(7) 0.01641(7) 0.0226(3) Uani 1 1 d .
C62 C 0.77809(17) 0.03769(9) 0.07968(8) 0.0146(3) Uani 1 1 d U
H62 H 0.768(2) 0.0738(11) 0.0419(10) 0.0144(7) Uiso 1 1 d U
N62 N 0.82857(14) 0.07449(7) 0.14208(7) 0.0151(3) Uani 1 1 d .
O62 O 1.09571(13) -0.04783(7) -0.01672(6) 0.0226(3) Uani 1 1 d .
C63 C 0.94400(16) 0.04565(9) 0.17113(8) 0.0154(3) Uani 1 1 d .
O63 O 1.00574(13) 0.06965(7) 0.22185(6) 0.0207(3) Uani 1 1 d .
C64 C 0.97970(18) -0.02373(10) 0.13179(9) 0.0176(3) Uani 1 1 d .
H64A H 0.953(2) -0.0645(13) 0.1598(12) 0.030(6) Uiso 1 1 d .
H64B H 1.078(2) -0.0260(12) 0.1217(12) 0.026(6) Uiso 1 1 d .
C65 C 0.89274(16) 0.02503(10) -0.07516(8) 0.0165(3) Uani 1 1 d .
C66 C 0.84568(18) -0.03612(10) -0.11167(9) 0.0198(3) Uani 1 1 d .
H66 H 0.870(2) -0.0838(12) -0.0942(11) 0.021(5) Uiso 1 1 d .
C67 C 0.75522(19) -0.02622(11) -0.16753(9) 0.0230(4) Uani 1 1 d .
H67 H 0.720(2) -0.0702(12) -0.1899(11) 0.022(5) Uiso 1 1 d .
C68 C 0.71383(19) 0.04432(11) -0.18598(10) 0.0234(4) Uani 1 1 d .
H68 H 0.661(3) 0.0508(14) -0.2225(14) 0.039(7) Uiso 1 1 d .
C69 C 0.76162(19) 0.10471(10) -0.14949(9) 0.0224(4) Uani 1 1 d .
H69 H 0.734(2) 0.1548(13) -0.1617(11) 0.024(5) Uiso 1 1 d .
C70 C 0.85193(18) 0.09555(10) -0.09383(9) 0.0193(3) Uani 1 1 d .
H70 H 0.886(2) 0.1346(13) -0.0718(11) 0.025(5) Uiso 1 1 d .
C71 C 0.63994(17) 0.00006(8) 0.08829(9) 0.0154(3) Uani 1 1 d .
C72 C 0.59386(19) -0.02130(10) 0.15276(10) 0.0221(3) Uani 1 1 d .
H72 H 0.648(2) -0.0100(12) 0.1935(12) 0.021(5) Uiso 1 1 d .
C73 C 0.4685(2) -0.05735(11) 0.15851(11) 0.0270(4) Uani 1 1 d .
H73 H 0.433(3) -0.0698(14) 0.2022(14) 0.040(7) Uiso 1 1 d .
C74 C 0.38846(19) -0.07196(10) 0.09985(12) 0.0272(4) Uani 1 1 d .
H74 H 0.298(3) -0.1002(13) 0.1015(13) 0.038(7) Uiso 1 1 d .
C75 C 0.43423(19) -0.05082(10) 0.03539(10) 0.0247(4) Uani 1 1 d U
H75 H 0.378(2) -0.0598(12) -0.0060(11) 0.0238(12) Uiso 1 1 d U
C76 C 0.55922(18) -0.01465(10) 0.02941(9) 0.0198(3) Uani 1 1 d .
H76 H 0.590(2) -0.0017(11) -0.0163(11) 0.015(5) Uiso 1 1 d .
C77 C 0.76501(18) 0.14169(9) 0.16680(9) 0.0167(3) Uani 1 1 d .
H77A H 0.796(2) 0.1470(11) 0.2150(10) 0.017(5) Uiso 1 1 d .
H77B H 0.667(2) 0.1364(11) 0.1623(10) 0.020(5) Uiso 1 1 d .
C78 C 0.8069(2) 0.20891(9) 0.12588(9) 0.0202(3) Uani 1 1 d .
H78A H 0.784(3) 0.2033(14) 0.0754(13) 0.035(6) Uiso 1 1 d .
H78B H 0.905(3) 0.2107(13) 0.1279(12) 0.029(6) Uiso 1 1 d .
C79 C 0.7346(2) 0.27752(10) 0.15173(10) 0.0243(4) Uani 1 1 d .
H79A H 0.631(3) 0.2711(14) 0.1467(14) 0.040(7) Uiso 1 1 d .
H79B H 0.757(3) 0.3197(17) 0.1213(15) 0.055(8) Uiso 1 1 d .
H79C H 0.760(2) 0.2893(12) 0.1960(12) 0.024(5) Uiso 1 1 d .

loop_
_atom_site_aniso_label
_atom_site_aniso_U_11
_atom_site_aniso_U_22
_atom_site_aniso_U_33
_atom_site_aniso_U_23
_atom_site_aniso_U_13
_atom_site_aniso_U_12
S1 0.01362(18) 0.02118(19) 0.01624(19) -0.00044(15) 0.00085(14) 0.00056(15)
C1 0.0140(7) 0.0171(8) 0.0176(8) 0.0009(6) 0.0001(6) -0.0012(6)
O1 0.0213(6) 0.0272(7) 0.0249(6) -0.0005(5) 0.0036(5) 0.0091(5)
C2 0.0162(6) 0.0146(6) 0.0144(6) -0.0010(5) 0.0006(5) -0.0019(5)
N2 0.0183(7) 0.0165(7) 0.0164(7) -0.0026(5) 0.0032(5) -0.0008(5)
O2 0.0188(6) 0.0311(7) 0.0217(6) -0.0008(5) -0.0001(5) -0.0068(5)
C3 0.0156(8) 0.0181(8) 0.0180(8) 0.0020(6) 0.0004(6) 0.0018(6)
O3 0.0232(6) 0.0274(7) 0.0180(6) -0.0004(5) 0.0061(5) 0.0005(5)
C4 0.0200(9) 0.0203(8) 0.0172(8) 0.0024(6) 0.0015(6) -0.0043(7)
C5 0.0136(7) 0.0220(8) 0.0140(7) 0.0003(6) -0.0002(6) -0.0002(6)
C6 0.0230(9) 0.0189(8) 0.0194(8) -0.0015(7) -0.0011(7) -0.0015(7)
C7 0.0282(10) 0.0264(10) 0.0232(9) -0.0033(7) 0.0033(7) 0.0036(8)
C8 0.0279(10) 0.0324(10) 0.0232(9) 0.0027(8) 0.0059(8) -0.0007(8)
C9 0.0297(10) 0.0226(9) 0.0271(9) 0.0063(7) 0.0027(7) -0.0022(8)
C10 0.0221(9) 0.0198(8) 0.0230(8) -0.0017(7) -0.0009(7) 0.0007(7)
C11 0.0166(8) 0.0124(7) 0.0180(8) -0.0013(6) 0.0010(6) -0.0032(6)
C12 0.0187(8) 0.0182(8) 0.0159(8) -0.0008(6) 0.0023(6) -0.0024(6)
C13 0.0199(8) 0.0173(8) 0.0250(9) -0.0013(7) 0.0066(7) -0.0016(6)
C14 0.0165(8) 0.0191(8) 0.0309(9) -0.0041(7) -0.0005(7) 0.0002(6)
C15 0.0274(10) 0.0279(10) 0.0212(9) -0.0002(7) -0.0043(7) 0.0062(8)
C16 0.0242(9) 0.0244(9) 0.0164(8) 0.0001(7) 0.0029(7) 0.0029(7)
C17 0.0177(7) 0.0180(6) 0.0192(7) -0.0020(5) 0.0009(5) -0.0014(5)
C18 0.0254(9) 0.0181(8) 0.0254(9) 0.0001(7) 0.0039(7) -0.0003(7)
C19 0.0413(12) 0.0169(9) 0.0238(10) -0.0030(7) 0.0117(8) -0.0027(8)
S21 0.01251(17) 0.01584(18) 0.01532(18) -0.00161(14) 0.00060(13) -0.00057(14)
C21 0.0149(8) 0.0149(7) 0.0159(8) -0.0006(6) 0.0017(6) 0.0000(6)
O21 0.0184(6) 0.0207(6) 0.0235(6) -0.0031(5) -0.0010(5) -0.0065(5)
C22 0.0143(7) 0.0144(7) 0.0147(7) -0.0014(6) 0.0006(6) 0.0000(6)
N22 0.0186(7) 0.0148(6) 0.0162(7) -0.0028(5) -0.0003(5) 0.0001(5)
O22 0.0182(6) 0.0204(6) 0.0230(6) -0.0007(5) 0.0009(5) 0.0048(5)
C23 0.0172(8) 0.0181(8) 0.0149(7) 0.0026(6) 0.0034(6) -0.0022(6)
O23 0.0236(6) 0.0261(6) 0.0146(6) -0.0003(5) -0.0014(5) -0.0038(5)
C24 0.0190(9) 0.0214(8) 0.0165(8) 0.0017(6) 0.0011(6) 0.0018(7)
C25 0.0145(8) 0.0217(8) 0.0151(7) -0.0024(6) -0.0003(6) 0.0005(6)
C26 0.0220(9) 0.0216(9) 0.0214(8) -0.0055(7) 0.0001(7) -0.0004(7)
C27 0.0230(9) 0.0443(13) 0.0261(10) -0.0140(9) -0.0025(7) -0.0016(9)
C28 0.0306(11) 0.0588(15) 0.0224(10) -0.0035(10) -0.0101(8) 0.0069(10)
C29 0.0407(12) 0.0398(12) 0.0270(10) 0.0076(9) -0.0038(9) 0.0117(10)
C30 0.0262(9) 0.0213(9) 0.0210(9) 0.0007(7) 0.0000(7) 0.0013(7)
C31 0.0144(8) 0.0133(7) 0.0235(8) 0.0006(6) 0.0019(6) 0.0011(6)
C32 0.0190(9) 0.0175(8) 0.0231(9) 0.0021(7) -0.0018(7) 0.0018(6)
C33 0.0176(9) 0.0200(9) 0.0378(11) 0.0044(8) -0.0068(7) 0.0005(7)
C34 0.0146(9) 0.0194(9) 0.0503(13) 0.0051(8) 0.0056(8) 0.0011(7)
C35 0.0250(10) 0.0300(10) 0.0347(11) 0.0018(8) 0.0137(8) 0.0011(8)
C36 0.0233(9) 0.0279(9) 0.0230(9) -0.0025(7) 0.0056(7) -0.0020(7)
C37 0.0256(9) 0.0165(8) 0.0218(9) -0.0037(7) -0.0004(7) 0.0014(7)
C38 0.0257(10) 0.0185(9) 0.0258(9) 0.0018(7) -0.0068(7) -0.0018(7)
C39 0.0540(14) 0.0172(9) 0.0325(11) 0.0000(8) -0.0194(10) -0.0009(9)
S41 0.01481(18) 0.01694(18) 0.01647(18) 0.00002(15) -0.00034(14) -0.00071(15)
C41 0.0156(7) 0.0160(8) 0.0169(8) -0.0003(6) -0.0005(6) -0.0017(6)
O41 0.0185(6) 0.0224(6) 0.0241(6) -0.0004(5) 0.0027(5) 0.0041(5)
C42 0.0171(8) 0.0162(8) 0.0151(7) -0.0019(6) 0.0013(6) -0.0019(6)
N42 0.0179(7) 0.0174(7) 0.0190(7) -0.0024(5) 0.0021(5) -0.0014(5)
O42 0.0211(6) 0.0223(6) 0.0248(6) -0.0003(5) -0.0020(5) -0.0063(5)
C43 0.0179(8) 0.0227(8) 0.0160(8) 0.0023(6) -0.0014(6) 0.0015(7)
O43 0.0246(7) 0.0337(7) 0.0208(6) 0.0007(5) 0.0080(5) 0.0022(6)
C44 0.0207(9) 0.0219(9) 0.0187(8) 0.0023(7) -0.0008(7) -0.0055(7)
C45 0.0164(8) 0.0198(8) 0.0143(7) 0.0002(6) -0.0005(6) -0.0001(6)
C46 0.0259(9) 0.0192(9) 0.0207(8) -0.0008(7) 0.0014(7) 0.0038(7)
C47 0.0252(9) 0.0304(10) 0.0229(9) -0.0038(8) 0.0012(7) 0.0073(8)
C48 0.0177(9) 0.0363(10) 0.0164(8) -0.0033(7) 0.0015(7) 0.0016(7)
C49 0.0198(8) 0.0242(9) 0.0202(8) 0.0016(7) -0.0021(6) -0.0033(7)
C50 0.0186(8) 0.0176(8) 0.0198(8) -0.0002(6) 0.0002(6) -0.0013(6)
C51 0.0149(8) 0.0161(8) 0.0248(9) -0.0011(6) -0.0003(6) -0.0029(6)
C52 0.0219(9) 0.0189(8) 0.0293(10) -0.0024(7) 0.0047(7) -0.0041(7)
C53 0.0174(9) 0.0228(9) 0.0518(13) -0.0055(9) 0.0113(9) -0.0020(7)
C54 0.0157(9) 0.0297(10) 0.0546(14) 0.0027(9) -0.0033(8) -0.0006(8)
C55 0.0207(10) 0.0393(12) 0.0377(12) 0.0065(9) -0.0070(8) -0.0011(8)
C56 0.0186(9) 0.0297(10) 0.0264(9) 0.0005(7) -0.0017(7) -0.0010(7)
C57 0.0256(9) 0.0195(8) 0.0213(9) -0.0024(7) 0.0018(7) -0.0019(7)
C58 0.0347(11) 0.0212(9) 0.0370(11) 0.0036(8) 0.0031(9) 0.0004(8)
C59 0.0498(16) 0.0194(10) 0.0534(15) -0.0008(10) 0.0168(12) -0.0016(10)
S61 0.01293(18) 0.01875(18) 0.01550(18) -0.00061(15) 0.00040(14) -0.00137(15)
C61 0.0142(7) 0.0147(7) 0.0141(7) -0.0006(6) 0.0002(6) -0.0008(6)
O61 0.0216(6) 0.0227(6) 0.0234(6) 0.0012(5) -0.0027(5) -0.0075(5)
C62 0.0157(6) 0.0149(6) 0.0131(6) -0.0008(5) -0.0002(5) 0.0004(5)
N62 0.0158(6) 0.0141(6) 0.0153(6) -0.0021(5) -0.0008(5) -0.0006(5)
O62 0.0178(6) 0.0273(7) 0.0229(6) 0.0006(5) 0.0028(5) 0.0066(5)
C63 0.0158(8) 0.0155(8) 0.0151(7) 0.0019(6) 0.0019(6) -0.0016(6)
O63 0.0210(6) 0.0251(6) 0.0159(6) -0.0023(5) -0.0030(5) 0.0000(5)
C64 0.0188(8) 0.0190(8) 0.0152(8) 0.0003(6) -0.0002(6) 0.0033(6)
C65 0.0137(7) 0.0219(8) 0.0140(7) 0.0003(6) 0.0015(6) -0.0019(6)
C66 0.0227(9) 0.0175(8) 0.0192(8) -0.0018(6) 0.0001(6) -0.0010(6)
C67 0.0249(9) 0.0255(9) 0.0184(8) -0.0044(7) -0.0009(7) -0.0043(7)
C68 0.0225(9) 0.0303(10) 0.0172(8) 0.0016(7) -0.0032(7) -0.0008(7)
C69 0.0240(9) 0.0231(9) 0.0202(8) 0.0045(7) 0.0017(7) 0.0036(7)
C70 0.0206(8) 0.0189(8) 0.0185(8) -0.0021(6) 0.0014(6) -0.0013(6)
C71 0.0141(8) 0.0117(7) 0.0205(8) -0.0008(6) -0.0002(6) 0.0012(6)
C72 0.0223(9) 0.0199(8) 0.0240(9) 0.0003(7) 0.0014(7) -0.0014(7)
C73 0.0261(10) 0.0246(9) 0.0308(10) 0.0005(8) 0.0098(8) -0.0034(7)
C74 0.0153(8) 0.0163(8) 0.0501(12) -0.0038(8) 0.0034(8) -0.0019(7)
C75 0.0200(8) 0.0209(8) 0.0330(9) -0.0047(7) -0.0068(7) 0.0015(7)
C76 0.0193(8) 0.0179(8) 0.0222(9) -0.0021(7) -0.0027(7) 0.0024(6)
C77 0.0180(8) 0.0156(8) 0.0165(8) -0.0017(6) 0.0020(6) 0.0012(6)
C78 0.0250(9) 0.0147(8) 0.0208(8) 0.0011(6) 0.0015(7) 0.0020(7)
C79 0.0323(11) 0.0167(8) 0.0237(9) -0.0041(7) -0.0057(8) 0.0068(7)

loop_
_atom_type_symbol
_atom_type_description
_atom_type_scat_dispersion_real
_atom_type_scat_dispersion_imag
_atom_type_scat_source
C C 0.0033 0.0016 'International Tables Vol C Tables 4.2.6.8 and 6.1.1.4'
H H 0.0000 0.0000 'International Tables Vol C Tables 4.2.6.8 and 6.1.1.4'
N N 0.0061 0.0033 'International Tables Vol C Tables 4.2.6.8 and 6.1.1.4'
O O 0.0106 0.0060 'International Tables Vol C Tables 4.2.6.8 and 6.1.1.4'
S S 0.1246 0.1234 'International Tables Vol C Tables 4.2.6.8 and 6.1.1.4'

loop_
_geom_angle_atom_site_label_1
_geom_angle_atom_site_label_2
_geom_angle_atom_site_label_3
_geom_angle
O2 S1 O1 119.06(8)
O2 S1 C5 109.09(8)
O1 S1 C5 108.01(8)
O2 S1 C1 106.39(8)
O1 S1 C1 108.98(8)
C5 S1 C1 104.34(8)
C4 C1 C2 105.35(13)
C4 C1 S1 109.46(12)
C2 C1 S1 111.56(11)
C4 C1 H1 113.3(11)
C2 C1 H1 112.2(11)
S1 C1 H1 105.0(11)
N2 C2 C11 113.97(13)
N2 C2 C1 103.03(13)
C11 C2 C1 111.06(13)
N2 C2 H2 108.1(12)
C11 C2 H2 109.4(12)
C1 C2 H2 111.2(12)
C3 N2 C17 121.82(14)
C3 N2 C2 115.59(14)
C17 N2 C2 121.98(14)
O3 C3 N2 125.47(16)
O3 C3 C4 126.35(16)
N2 C3 C4 108.16(14)
C3 C4 C1 104.48(14)
C3 C4 H4A 106.7(12)
C1 C4 H4A 111.7(12)
C3 C4 H4B 110.6(13)
C1 C4 H4B 114.9(13)
H4A C4 H4B 108.2(17)
C10 C5 C6 121.46(16)
C10 C5 S1 119.61(13)
C6 C5 S1 118.92(13)
C7 C6 C5 118.56(17)
C7 C6 H6 119.3(16)
C5 C6 H6 122.1(16)
C8 C7 C6 120.11(18)
C8 C7 H7 119.7(14)
C6 C7 H7 120.2(14)
C9 C8 C7 120.92(18)
C9 C8 H8 120.0(16)
C7 C8 H8 119.1(16)
C8 C9 C10 119.81(18)
C8 C9 H9 122.6(17)
C10 C9 H9 117.4(16)
C9 C10 C5 119.15(17)
C9 C10 H10 119.0(14)
C5 C10 H10 121.8(14)
C16 C11 C12 119.60(16)
C16 C11 C2 121.94(15)
C12 C11 C2 118.40(15)
C13 C12 C11 119.96(16)
C13 C12 H12 118.0(15)
C11 C12 H12 122.0(15)
C14 C13 C12 120.57(17)
C14 C13 H13 121.1(16)
C12 C13 H13 118.2(16)
C13 C14 C15 119.43(17)
C13 C14 H14 123.5(13)
C15 C14 H14 117.0(13)
C14 C15 C16 120.36(17)
C14 C15 H15 121.2(14)
C16 C15 H15 118.2(14)
C11 C16 C15 120.06(17)
C11 C16 H16 120.6(13)
C15 C16 H16 119.2(13)
N2 C17 C18 112.62(14)
N2 C17 H17A 104.4(12)
C18 C17 H17A 111.4(12)
N2 C17 H17B 109.1(12)
C18 C17 H17B 109.4(12)
H17A C17 H17B 109.9(17)
C17 C18 C19 111.31(17)
C17 C18 H18A 108.1(14)
C19 C18 H18A 111.3(14)
C17 C18 H18B 110.2(13)
C19 C18 H18B 110.7(13)
H18A C18 H18B 105.1(19)
C18 C19 H19A 110.2(13)
C18 C19 H19B 113.1(13)
H19A C19 H19B 107.8(19)
C18 C19 H19C 109.5(13)
H19A C19 H19C 106.7(19)
H19B C19 H19C 109.4(18)
O21 S21 O22 118.99(8)
O21 S21 C25 108.67(8)
O22 S21 C25 108.50(8)
O21 S21 C21 109.05(8)
O22 S21 C21 106.63(8)
C25 S21 C21 103.97(8)
C24 C21 C22 105.11(13)
C24 C21 S21 109.47(12)
C22 C21 S21 111.38(11)
C24 C21 H21 114.3(13)
C22 C21 H21 109.1(13)
S21 C21 H21 107.5(13)
N22 C22 C31 113.53(13)
N22 C22 C21 102.54(13)
C31 C22 C21 111.51(13)
N22 C22 H22 110.1(11)
C31 C22 H22 108.2(11)
C21 C22 H22 111.0(11)
C23 N22 C22 115.73(14)
C23 N22 C37 122.67(14)
C22 N22 C37 121.56(14)
O23 C23 N22 125.97(16)
O23 C23 C24 126.27(16)
N22 C23 C24 107.74(14)
C23 C24 C21 104.53(14)
C23 C24 H24A 107.7(13)
C21 C24 H24A 110.6(13)
C23 C24 H24B 108.7(14)
C21 C24 H24B 112.3(14)
H24A C24 H24B 112.6(19)
C26 C25 C30 121.71(16)
C26 C25 S21 119.07(14)
C30 C25 S21 119.21(13)
C27 C26 C25 118.67(18)
C27 C26 H26 120.3(14)
C25 C26 H26 121.0(14)
C26 C27 C28 119.8(2)
C26 C27 H27 118.2(16)
C28 C27 H27 121.9(16)
C29 C28 C27 121.18(19)
C29 C28 H28 121.5(17)
C27 C28 H28 117.4(17)
C28 C29 C30 119.9(2)
C28 C29 H29 122.6(19)
C30 C29 H29 117.4(19)
C29 C30 C25 118.73(19)
C29 C30 H30 120.8(15)
C25 C30 H30 120.5(15)
C36 C31 C32 119.54(16)
C36 C31 C22 121.48(16)
C32 C31 C22 118.92(15)
C33 C32 C31 119.85(17)
C33 C32 H32 114.8(14)
C31 C32 H32 125.3(14)
C34 C33 C32 119.97(18)
C34 C33 H33 124.0(14)
C32 C33 H33 116.0(14)
C35 C34 C33 120.49(18)
C35 C34 H34 119.6(15)
C33 C34 H34 119.9(15)
C34 C35 C36 119.74(19)
C34 C35 H35 121.7(19)
C36 C35 H35 118.2(19)
C31 C36 C35 120.38(18)
C31 C36 H36 121.8(13)
C35 C36 H36 117.7(13)
N22 C37 C38 113.35(15)
N22 C37 H37A 104.4(12)
C38 C37 H37A 108.0(12)
N22 C37 H37B 108.6(13)
C38 C37 H37B 109.5(13)
H37A C37 H37B 113.0(17)
C37 C38 C39 110.73(17)
C37 C38 H38A 111.0(13)
C39 C38 H38A 108.4(13)
C37 C38 H38B 111.8(14)
C39 C38 H38B 110.2(14)
H38A C38 H38B 104.6(19)
C38 C39 H39A 109.7(13)
C38 C39 H39B 109.5(18)
H39A C39 H39B 108(2)
C38 C39 H39C 109.0(15)
H39A C39 H39C 110.5(19)
H39B C39 H39C 110(2)
O41 S41 O42 118.65(8)
O41 S41 C45 108.91(8)
O42 S41 C45 109.00(8)
O41 S41 C41 108.67(8)
O42 S41 C41 105.71(8)
C45 S41 C41 105.06(8)
C44 C41 C42 105.00(13)
C44 C41 S41 107.24(12)
C42 C41 S41 112.39(11)
C44 C41 H41 111.8(12)
C42 C41 H41 114.5(13)
S41 C41 H41 105.8(12)
N42 C42 C51 112.22(14)
N42 C42 C41 102.76(13)
C51 C42 C41 111.77(13)
N42 C42 H42 110.7(11)
C51 C42 H42 109.2(11)
C41 C42 H42 110.0(11)
C43 N42 C42 115.18(14)
C43 N42 C57 123.23(15)
C42 N42 C57 121.57(14)
O43 C43 N42 125.56(17)
O43 C43 C44 126.24(16)
N42 C43 C44 108.18(15)
C43 C44 C41 104.21(14)
C43 C44 H44A 110.5(13)
C41 C44 H44A 113.7(13)
C43 C44 H44B 106.6(15)
C41 C44 H44B 116.1(15)
H44A C44 H44B 106(2)
C50 C45 C46 121.65(16)
C50 C45 S41 119.11(13)
C46 C45 S41 119.21(13)
C47 C46 C45 118.50(17)
C47 C46 H46 123.2(13)
C45 C46 H46 118.3(13)
C48 C47 C46 120.37(18)
C48 C47 H47 114.7(13)
C46 C47 H47 124.9(13)
C47 C48 C49 120.77(17)
C47 C48 H48 117.9(16)
C49 C48 H48 121.3(16)
C48 C49 C50 119.82(17)
C48 C49 H49 122.0(12)
C50 C49 H49 118.1(12)
C45 C50 C49 118.88(16)
C45 C50 H50 120.0(14)
C49 C50 H50 121.1(14)
C56 C51 C52 119.28(17)
C56 C51 C42 121.18(16)
C52 C51 C42 119.51(16)
C53 C52 C51 119.71(19)
C53 C52 H52 121.5(12)
C51 C52 H52 118.8(12)
C54 C53 C52 120.37(19)
C54 C53 H53 122.4(15)
C52 C53 H53 117.2(15)
C53 C54 C55 120.44(19)
C53 C54 H54 122.4(16)
C55 C54 H54 117.0(16)
C54 C55 C56 119.3(2)
C54 C55 H55 124.2(19)
C56 C55 H55 116.5(19)
C51 C56 C55 120.90(19)
C51 C56 H56 120.2(17)
C55 C56 H56 118.8(17)
N42 C57 C58 112.29(16)
N42 C57 H57A 106.8(14)
C58 C57 H57A 109.5(14)
N42 C57 H57B 109.8(12)
C58 C57 H57B 107.7(12)
H57A C57 H57B 110.7(18)
C57 C58 C59 111.0(2)
C57 C58 H58A 109.9(15)
C59 C58 H58A 112.4(15)
C57 C58 H58B 104.9(16)
C59 C58 H58B 111.1(16)
H58A C58 H58B 107(2)
C58 C59 H59A 113.9(16)
C58 C59 H59B 109.4(18)
H59A C59 H59B 111(2)
C58 C59 H59C 113.1(17)
H59A C59 H59C 104(2)
H59B C59 H59C 105(2)
O62 S61 O61 119.25(8)
O62 S61 C65 109.00(8)
O61 S61 C65 108.25(8)
O62 S61 C61 106.24(8)
O61 S61 C61 108.59(8)
C65 S61 C61 104.55(8)
C64 C61 C62 105.42(13)
C64 C61 S61 108.34(11)
C62 C61 S61 112.31(11)
C64 C61 H61 113.7(12)
C62 C61 H61 111.8(12)
S61 C61 H61 105.4(12)
N62 C62 C71 113.66(13)
N62 C62 C61 103.07(13)
C71 C62 C61 111.64(13)
N62 C62 H62 109.6(11)
C71 C62 H62 107.6(11)
C61 C62 H62 111.3(12)
C63 N62 C77 122.97(14)
C63 N62 C62 115.39(13)
C77 N62 C62 121.40(13)
O63 C63 N62 125.86(16)
O63 C63 C64 125.96(15)
N62 C63 C64 108.12(14)
C63 C64 C61 104.19(13)
C63 C64 H64A 107.2(14)
C61 C64 H64A 112.3(14)
C63 C64 H64B 111.6(13)
C61 C64 H64B 110.4(13)
H64A C64 H64B 110.9(19)
C70 C65 C66 121.28(16)
C70 C65 S61 119.68(13)
C66 C65 S61 119.03(13)
C67 C66 C65 119.10(17)
C67 C66 H66 122.6(13)
C65 C66 H66 118.0(13)
C66 C67 C68 119.61(17)
C66 C67 H67 116.8(13)
C68 C67 H67 123.5(13)
C69 C68 C67 120.80(17)
C69 C68 H68 119.4(17)
C67 C68 H68 119.7(17)
C68 C69 C70 120.12(17)
C68 C69 H69 122.0(13)
C70 C69 H69 117.8(13)
C69 C70 C65 119.09(17)
C69 C70 H70 120.0(15)
C65 C70 H70 120.8(15)
C72 C71 C76 119.55(16)
C72 C71 C62 121.69(15)
C76 C71 C62 118.75(15)
C71 C72 C73 120.12(18)
C71 C72 H72 119.7(13)
C73 C72 H72 120.1(13)
C74 C73 C72 120.21(18)
C74 C73 H73 118.4(16)
C72 C73 H73 121.3(16)
C75 C74 C73 119.83(17)
C75 C74 H74 117.4(14)
C73 C74 H74 122.7(14)
C74 C75 C76 120.17(17)
C74 C75 H75 120.4(13)
C76 C75 H75 119.4(13)
C75 C76 C71 120.12(17)
C75 C76 H76 118.6(12)
C71 C76 H76 121.3(12)
N62 C77 C78 112.86(14)
N62 C77 H77A 105.7(12)
C78 C77 H77A 109.6(12)
N62 C77 H77B 108.2(13)
C78 C77 H77B 108.0(12)
H77A C77 H77B 112.5(17)
C77 C78 C79 111.22(16)
C77 C78 H78A 111.7(14)
C79 C78 H78A 108.0(14)
C77 C78 H78B 106.5(14)
C79 C78 H78B 115.1(14)
H78A C78 H78B 104(2)
C78 C79 H79A 109.6(15)
C78 C79 H79B 109.3(17)
H79A C79 H79B 105(2)
C78 C79 H79C 112.4(14)
H79A C79 H79C 112(2)
H79B C79 H79C 108(2)

loop_
_geom_bond_atom_site_label_1
_geom_bond_atom_site_label_2
_geom_bond_distance
S1 O2 1.4402(14)
S1 O1 1.4424(13)
S1 C5 1.7694(17)
S1 C1 1.7939(17)
C1 C4 1.539(2)
C1 C2 1.555(2)
C1 H1 1.00(2)
C2 N2 1.457(2)
C2 C11 1.521(2)
C2 H2 0.96(2)
N2 C3 1.352(2)
N2 C17 1.456(2)
C3 O3 1.226(2)
C3 C4 1.517(2)
C4 H4A 0.96(2)
C4 H4B 0.97(2)
C5 C10 1.389(2)
C5 C6 1.397(2)
C6 C7 1.389(3)
C6 H6 0.89(3)
C7 C8 1.386(3)
C7 H7 1.02(3)
C8 C9 1.384(3)
C8 H8 0.96(3)
C9 C10 1.388(3)
C9 H9 0.97(3)
C10 H10 0.98(3)
C11 C16 1.384(2)
C11 C12 1.397(2)
C12 C13 1.387(2)
C12 H12 0.93(3)
C13 C14 1.386(3)
C13 H13 0.96(3)
C14 C15 1.387(3)
C14 H14 0.99(2)
C15 C16 1.394(3)
C15 H15 1.01(3)
C16 H16 0.97(2)
C17 C18 1.518(2)
C17 H17A 0.97(2)
C17 H17B 0.96(2)
C18 C19 1.524(3)
C18 H18A 1.00(3)
C18 H18B 1.01(2)
C19 H19A 1.01(2)
C19 H19B 0.96(2)
C19 H19C 1.02(2)
S21 O21 1.4420(12)
S21 O22 1.4443(12)
S21 C25 1.7619(17)
S21 C21 1.7923(17)
C21 C24 1.530(2)
C21 C22 1.561(2)
C21 H21 0.98(2)
C22 N22 1.455(2)
C22 C31 1.518(2)
C22 H22 0.997(19)
N22 C23 1.353(2)
N22 C37 1.458(2)
C23 O23 1.223(2)
C23 C24 1.525(2)
C24 H24A 0.97(2)
C24 H24B 0.92(2)
C25 C26 1.391(2)
C25 C30 1.396(3)
C26 C27 1.388(3)
C26 H26 0.93(2)
C27 C28 1.390(3)
C27 H27 0.94(3)
C28 C29 1.380(3)
C28 H28 0.94(3)
C29 C30 1.387(3)
C29 H29 0.96(3)
C30 H30 0.91(2)
C31 C36 1.389(2)
C31 C32 1.396(2)
C32 C33 1.392(3)
C32 H32 0.99(2)
C33 C34 1.383(3)
C33 H33 1.00(3)
C34 C35 1.382(3)
C34 H34 0.98(3)
C35 C36 1.389(3)
C35 H35 0.89(3)
C36 H36 0.98(2)
C37 C38 1.514(3)
C37 H37A 0.98(2)
C37 H37B 0.95(2)
C38 C39 1.527(3)
C38 H38A 0.97(2)
C38 H38B 0.97(2)
C39 H39A 1.07(2)
C39 H39B 0.92(3)
C39 H39C 0.96(3)
S41 O41 1.4411(13)
S41 O42 1.4433(13)
S41 C45 1.7608(17)
S41 C41 1.7993(17)
C41 C44 1.533(2)
C41 C42 1.555(2)
C41 H41 1.01(2)
C42 N42 1.457(2)
C42 C51 1.522(2)
C42 H42 0.992(19)
N42 C43 1.353(2)
N42 C57 1.459(2)
C43 O43 1.220(2)
C43 C44 1.519(2)
C44 H44A 1.00(2)
C44 H44B 0.93(3)
C45 C50 1.393(2)
C45 C46 1.399(2)
C46 C47 1.389(3)
C46 H46 0.94(2)
C47 C48 1.388(3)
C47 H47 0.97(2)
C48 C49 1.389(3)
C48 H48 0.91(3)
C49 C50 1.395(2)
C49 H49 1.00(2)
C50 H50 0.98(2)
C51 C56 1.387(3)
C51 C52 1.400(2)
C52 C53 1.394(3)
C52 H52 0.97(2)
C53 C54 1.380(3)
C53 H53 0.96(3)
C54 C55 1.389(3)
C54 H54 0.97(3)
C55 C56 1.394(3)
C55 H55 0.90(3)
C56 H56 0.98(3)
C57 C58 1.517(3)
C57 H57A 0.98(2)
C57 H57B 1.01(2)
C58 C59 1.528(3)
C58 H58A 1.08(3)
C58 H58B 0.96(3)
C59 H59A 0.94(3)
C59 H59B 1.00(3)
C59 H59C 0.90(3)
S61 O62 1.4402(13)
S61 O61 1.4430(13)
S61 C65 1.7691(17)
S61 C61 1.7919(17)
C61 C64 1.538(2)
C61 C62 1.552(2)
C61 H61 0.99(2)
C62 N62 1.460(2)
C62 C71 1.521(2)
C62 H62 0.99(2)
N62 C63 1.353(2)
N62 C77 1.459(2)
C63 O63 1.223(2)
C63 C64 1.522(2)
C64 H64A 0.96(2)
C64 H64B 0.98(2)
C65 C70 1.393(2)
C65 C66 1.394(2)
C66 C67 1.393(3)
C66 H66 0.96(2)
C67 C68 1.394(3)
C67 H67 0.97(2)
C68 C69 1.385(3)
C68 H68 0.87(3)
C69 C70 1.388(2)
C69 H69 0.98(2)
C70 H70 0.89(2)
C71 C72 1.390(3)
C71 C76 1.398(2)
C72 C73 1.392(3)
C72 H72 0.96(2)
C73 C74 1.391(3)
C73 H73 0.95(3)
C74 C75 1.388(3)
C74 H74 1.02(3)
C75 C76 1.390(3)
C75 H75 0.98(2)
C76 H76 0.97(2)
C77 C78 1.521(2)
C77 H77A 0.98(2)
C77 H77B 0.96(2)
C78 C79 1.526(2)
C78 H78A 1.00(3)
C78 H78B 0.95(2)
C79 H79A 1.01(3)
C79 H79B 1.00(3)
C79 H79C 0.91(2)

loop_
_geom_hbond_atom_site_label_D
_geom_hbond_atom_site_label_H
_geom_hbond_atom_site_label_A
_geom_hbond_distance_DH
_geom_hbond_distance_HA
_geom_hbond_distance_DA
_geom_hbond_angle_DHA
_geom_hbond_site_symmetry_A
C1 H1 O42 1.00(2) 2.47(2) 3.447(2) 163.9(15) 2_465
C61 H61 O22 0.99(2) 2.36(2) 3.316(2) 162.3(17) 2_554

loop_
_geom_torsion_atom_site_label_1
_geom_torsion_atom_site_label_2
_geom_torsion_atom_site_label_3
_geom_torsion_atom_site_label_4
_geom_torsion
O2 S1 C1 C4 70.98(13)
O1 S1 C1 C4 -58.56(13)
C5 S1 C1 C4 -173.74(12)
O2 S1 C1 C2 -172.82(11)
O1 S1 C1 C2 57.64(13)
C5 S1 C1 C2 -57.54(13)
C4 C1 C2 N2 15.70(17)
S1 C1 C2 N2 -102.98(13)
C4 C1 C2 C11 -106.71(15)
S1 C1 C2 C11 134.61(12)
C11 C2 N2 C3 113.17(16)
C1 C2 N2 C3 -7.26(18)
C11 C2 N2 C17 -75.57(19)
C1 C2 N2 C17 164.00(14)
C17 N2 C3 O3 5.6(3)
C2 N2 C3 O3 176.89(16)
C17 N2 C3 C4 -175.89(14)
C2 N2 C3 C4 -4.62(19)
O3 C3 C4 C1 -166.98(16)
N2 C3 C4 C1 14.55(18)
C2 C1 C4 C3 -18.39(17)
S1 C1 C4 C3 101.68(13)
O2 S1 C5 C10 -140.36(14)
O1 S1 C5 C10 -9.59(16)
C1 S1 C5 C10 106.26(15)
O2 S1 C5 C6 40.22(16)
O1 S1 C5 C6 170.99(13)
C1 S1 C5 C6 -73.15(15)
C10 C5 C6 C7 -0.1(3)
S1 C5 C6 C7 179.35(14)
C5 C6 C7 C8 0.1(3)
C6 C7 C8 C9 -0.3(3)
C7 C8 C9 C10 0.4(3)
C8 C9 C10 C5 -0.3(3)
C6 C5 C10 C9 0.1(3)
S1 C5 C10 C9 -179.26(14)
N2 C2 C11 C16 -24.9(2)
C1 C2 C11 C16 90.97(19)
N2 C2 C11 C12 157.76(14)
C1 C2 C11 C12 -86.42(18)
C16 C11 C12 C13 0.3(3)
C2 C11 C12 C13 177.75(15)
C11 C12 C13 C14 0.5(3)
C12 C13 C14 C15 -1.3(3)
C13 C14 C15 C16 1.3(3)
C12 C11 C16 C15 -0.3(3)
C2 C11 C16 C15 -177.62(17)
C14 C15 C16 C11 -0.6(3)
C3 N2 C17 C18 92.35(19)
C2 N2 C17 C18 -78.37(19)
N2 C17 C18 C19 -176.04(15)
O21 S21 C21 C24 -60.40(13)
O22 S21 C21 C24 69.26(13)
C25 S21 C21 C24 -176.18(12)
O21 S21 C21 C22 55.40(13)
O22 S21 C21 C22 -174.94(11)
C25 S21 C21 C22 -60.38(13)
C24 C21 C22 N22 19.30(16)
S21 C21 C22 N22 -99.15(13)
C24 C21 C22 C31 -102.52(15)
S21 C21 C22 C31 139.03(12)
C31 C22 N22 C23 108.83(16)
C21 C22 N22 C23 -11.59(17)
C31 C22 N22 C37 -73.68(19)
C21 C22 N22 C37 165.90(14)
C22 N22 C23 O23 -179.81(15)
C37 N22 C23 O23 2.7(3)
C22 N22 C23 C24 -1.30(19)
C37 N22 C23 C24 -178.76(15)
O23 C23 C24 C21 -167.53(16)
N22 C23 C24 C21 13.97(17)
C22 C21 C24 C23 -20.34(17)
S21 C21 C24 C23 99.39(13)
O21 S21 C25 C26 166.88(14)
O22 S21 C25 C26 36.15(16)
C21 S21 C25 C26 -77.07(15)
O21 S21 C25 C30 -14.58(16)
O22 S21 C25 C30 -145.31(14)
C21 S21 C25 C30 101.47(15)
C30 C25 C26 C27 0.5(3)
S21 C25 C26 C27 178.98(14)
C25 C26 C27 C28 -0.2(3)
C26 C27 C28 C29 -0.7(3)
C27 C28 C29 C30 1.5(3)
C28 C29 C30 C25 -1.2(3)
C26 C25 C30 C29 0.2(3)
S21 C25 C30 C29 -178.27(15)
N22 C22 C31 C36 -24.8(2)
C21 C22 C31 C36 90.45(19)
N22 C22 C31 C32 158.07(15)
C21 C22 C31 C32 -86.72(18)
C36 C31 C32 C33 -0.4(3)
C22 C31 C32 C33 176.78(16)
C31 C32 C33 C34 1.2(3)
C32 C33 C34 C35 -0.6(3)
C33 C34 C35 C36 -0.6(3)
C32 C31 C36 C35 -0.8(3)
C22 C31 C36 C35 -177.95(17)
C34 C35 C36 C31 1.3(3)
C23 N22 C37 C38 106.51(18)
C22 N22 C37 C38 -70.8(2)
N22 C37 C38 C39 -171.38(16)
O41 S41 C41 C44 -59.81(13)
O42 S41 C41 C44 68.56(13)
C45 S41 C41 C44 -176.24(11)
O41 S41 C41 C42 55.08(13)
O42 S41 C41 C42 -176.55(11)
C45 S41 C41 C42 -61.35(13)
C44 C41 C42 N42 19.56(17)
S41 C41 C42 N42 -96.68(13)
C44 C41 C42 C51 -100.97(16)
S41 C41 C42 C51 142.79(12)
C51 C42 N42 C43 109.25(16)
C41 C42 N42 C43 -10.97(18)
C51 C42 N42 C57 -69.13(19)
C41 C42 N42 C57 170.64(14)
C42 N42 C43 O43 178.74(16)
C57 N42 C43 O43 -2.9(3)
C42 N42 C43 C44 -2.61(19)
C57 N42 C43 C44 175.74(15)
O43 C43 C44 C41 -166.08(17)
N42 C43 C44 C41 15.28(18)
C42 C41 C44 C43 -21.23(17)
S41 C41 C44 C43 98.51(13)
O41 S41 C45 C50 -14.62(16)
O42 S41 C45 C50 -145.46(14)
C41 S41 C45 C50 101.64(14)
O41 S41 C45 C46 167.56(14)
O42 S41 C45 C46 36.72(16)
C41 S41 C45 C46 -76.18(15)
C50 C45 C46 C47 0.2(3)
S41 C45 C46 C47 177.96(14)
C45 C46 C47 C48 -0.9(3)
C46 C47 C48 C49 1.0(3)
C47 C48 C49 C50 -0.4(3)
C46 C45 C50 C49 0.4(3)
S41 C45 C50 C49 -177.39(13)
C48 C49 C50 C45 -0.3(3)
N42 C42 C51 C56 -26.6(2)
C41 C42 C51 C56 88.25(19)
N42 C42 C51 C52 155.00(15)
C41 C42 C51 C52 -90.16(18)
C56 C51 C52 C53 0.0(3)
C42 C51 C52 C53 178.45(16)
C51 C52 C53 C54 -0.1(3)
C52 C53 C54 C55 -0.2(3)
C53 C54 C55 C56 0.7(3)
C52 C51 C56 C55 0.5(3)
C42 C51 C56 C55 -177.92(18)
C54 C55 C56 C51 -0.9(3)
C43 N42 C57 C58 100.1(2)
C42 N42 C57 C58 -81.7(2)
N42 C57 C58 C59 179.80(18)
O62 S61 C61 C64 70.28(13)
O61 S61 C61 C64 -59.13(13)
C65 S61 C61 C64 -174.51(11)
O62 S61 C61 C62 -173.70(11)
O61 S61 C61 C62 56.89(13)
C65 S61 C61 C62 -58.49(13)
C64 C61 C62 N62 16.41(16)
S61 C61 C62 N62 -101.36(12)
C64 C61 C62 C71 -105.95(15)
S61 C61 C62 C71 136.28(12)
C71 C62 N62 C63 113.84(16)
C61 C62 N62 C63 -7.16(18)
C71 C62 N62 C77 -71.69(18)
C61 C62 N62 C77 167.31(14)
C77 N62 C63 O63 2.8(3)
C62 N62 C63 O63 177.16(15)
C77 N62 C63 C64 -179.83(14)
C62 N62 C63 C64 -5.45(19)
O63 C63 C64 C61 -166.89(16)
N62 C63 C64 C61 15.73(17)
C62 C61 C64 C63 -19.51(16)
S61 C61 C64 C63 100.91(13)
O62 S61 C65 C70 -144.39(13)
O61 S61 C65 C70 -13.27(16)
C61 S61 C65 C70 102.35(14)
O62 S61 C65 C66 36.67(16)
O61 S61 C65 C66 167.79(13)
C61 S61 C65 C66 -76.59(15)
C70 C65 C66 C67 -0.5(3)
S61 C65 C66 C67 178.39(13)
C65 C66 C67 C68 0.2(3)
C66 C67 C68 C69 0.1(3)
C67 C68 C69 C70 0.0(3)
C68 C69 C70 C65 -0.4(3)
C66 C65 C70 C69 0.6(3)
S61 C65 C70 C69 -178.28(13)
N62 C62 C71 C72 -23.2(2)
C61 C62 C71 C72 92.83(18)
N62 C62 C71 C76 158.18(14)
C61 C62 C71 C76 -85.75(18)
C76 C71 C72 C73 0.3(3)
C62 C71 C72 C73 -178.29(16)
C71 C72 C73 C74 -0.2(3)
C72 C73 C74 C75 0.3(3)
C73 C74 C75 C76 -0.5(3)
C74 C75 C76 C71 0.5(3)
C72 C71 C76 C75 -0.4(3)
C62 C71 C76 C75 178.18(15)
C63 N62 C77 C78 96.76(19)
C62 N62 C77 C78 -77.29(19)
N62 C77 C78 C79 178.07(15)
